data_2005300
loop_
_publ_author_name
'Kabaleeswaran, V.'
'Rajan, S. S.'
'Kalena, G. P.'
'Pradhan, P.'
'Banerji, A.'

_publ_section_title (1\a,3\a,11\a)-2,2,11-Trimethyl-14-oxatetracyclo[6.5.0.1^7,11^.0^3,8^]tetradec-6-ene-5,9-dione
_journal_issue 8
_journal_name_full 'Acta Crystallographica Section C'
_journal_page_first 1981
_journal_page_last 1983
_journal_paper_doi 10.1107/S0108270195010201
_journal_volume 52
_journal_year 1996
_chemical_formula_moiety 'C16 H20 O3'
_chemical_formula_sum 'C16 H20 O3'
_chemical_formula_weight 260.3
_space_group_IT_number 15
_symmetry_cell_setting monoclinic
_symmetry_space_group_name_Hall '-C 2yc'
_symmetry_space_group_name_H-M 'C 1 2/c 1'
_atom_type_scat_source 'SHELXS86 (Sheldrick, 1985)'
_cell_angle_alpha 90
_cell_angle_beta 127.64(2)
_cell_angle_gamma 90
_cell_formula_units_Z 8
_cell_length_a 26.287(5)
_cell_length_b 7.440(2)
_cell_length_c 17.775(4)
_cell_measurement_reflns_used 25
_cell_measurement_temperature 273
_cell_measurement_theta_max 25
_cell_measurement_theta_min 15
_cell_volume 2752.8(13)
_diffrn_measurement_device 'Enraf-Nonius CAD-4'
_diffrn_measurement_method \w/2\q
_diffrn_radiation_type CuK\a
_diffrn_radiation_wavelength 1.5418
_diffrn_reflns_av_R_equivalents 0.03
_diffrn_reflns_limit_h_max 31
_diffrn_reflns_limit_h_min -31
_diffrn_reflns_limit_k_max 9
_diffrn_reflns_limit_k_min 0
_diffrn_reflns_limit_l_max 21
_diffrn_reflns_limit_l_min 0
_diffrn_reflns_number 2598
_diffrn_reflns_theta_max 70
_diffrn_standards_decay_% 2
_diffrn_standards_interval_count 200
_diffrn_standards_number 3
_exptl_absorpt_coefficient_mu 0.65
_exptl_absorpt_correction_T_max 0.99
_exptl_absorpt_correction_T_min 0.96
_exptl_absorpt_correction_type 'empirical via \y scan (North, Phillips & Mathews, 1968)'
_exptl_crystal_colour white
_exptl_crystal_density_diffrn 1.256
_exptl_crystal_density_meas 1.26(2)
_exptl_crystal_density_method 'flotation in KBr/H~2~O'
_exptl_crystal_description needle
_exptl_crystal_size_max 0.28
_exptl_crystal_size_mid 0.13
_exptl_crystal_size_min 0.10
_refine_diff_density_max 0.18
_refine_diff_density_min -0.18
_refine_ls_extinction_method none
_refine_ls_goodness_of_fit_obs 0.75
_refine_ls_hydrogen_treatment refall
_refine_ls_number_parameters 172
_refine_ls_number_reflns 1969
_refine_ls_R_factor_obs 0.041
_refine_ls_shift/esd_max 0.03
_refine_ls_structure_factor_coef F
_refine_ls_weighting_details 'w = 1/[\s^2^(F) + 0.007231(F)^2^]'
_refine_ls_weighting_scheme calc
_refine_ls_wR_factor_obs 0.051
_reflns_number_observed 1969
_reflns_number_total 2442
_reflns_observed_criterion >3\s(I)
_cod_data_source_file sz1027.cif
_cod_data_source_block sz1027a
_cod_depositor_comments
;
The following automatic conversions were performed:

'_refine_ls_weighting_scheme' value 'w = 1/[\s^2^(F) +
0.007231(F)^2^]' was changed to 'calc'. New tag
'_refine_ls_weighting_details' was created. The value of the new tag
was set to 'w = 1/[\s^2^(F) + 0.007231(F)^2^]'.

Automatic conversion script
Id: cif_fix_values 3143 2015-03-26 13:38:13Z robertas 
;
_cod_original_cell_volume 2753.0(10)
_cod_original_sg_symbol_H-M 'C 2/c'
_cod_database_code 2005300

loop_
_symmetry_equiv_pos_as_xyz
x,y,z
x,-y,1/2+z
-x,-y,-z
-x,y,1/2-z
1/2+x,1/2+y,z
1/2+x,1/2-y,1/2+z
1/2-x,1/2-y,-z
1/2-x,1/2+y,1/2-z

loop_
_atom_site_aniso_label
_atom_site_aniso_U_11
_atom_site_aniso_U_22
_atom_site_aniso_U_33
_atom_site_aniso_U_12
_atom_site_aniso_U_13
_atom_site_aniso_U_23
C1 0.0331(7) 0.0336(7) 0.0350(7) 0.0004(5) 0.0201(6) 0.0007(5)
C2 0.0378(7) 0.0328(8) 0.0448(7) -0.0028(6) 0.0222(6) -0.0045(6)
C3 0.0521(9) 0.0466(10) 0.0564(9) 0.0009(7) 0.0368(8) -0.0100(7)
C4 0.0464(9) 0.0594(11) 0.0435(8) -0.0017(7) 0.0313(7) -0.0030(7)
C5 0.0508(9) 0.0489(10) 0.0547(9) -0.0018(7) 0.0365(8) 0.0050(7)
C6 0.0476(8) 0.0335(8) 0.0542(9) -0.0019(6) 0.0315(8) -0.0008(7)
C7 0.0331(7) 0.0348(8) 0.0387(7) -0.0020(5) 0.0204(6) -0.0048(6)
C8 0.0393(8) 0.0509(10) 0.0388(8) -0.0035(6) 0.0229(7) -0.0103(6)
C9 0.0377(7) 0.0450(9) 0.0364(7) 0.0029(6) 0.0220(6) 0.0039(6)
C10 0.0446(9) 0.0552(10) 0.0507(8) -0.0002(7) 0.0325(8) 0.0070(8)
C12 0.0339(8) 0.0448(9) 0.0368(7) -0.0008(6) 0.0163(6) 0.0003(6)
C11 0.0371(8) 0.0435(8) 0.0525(9) -0.0036(6) 0.0264(7) -0.0021(7)
C13 0.0386(8) 0.0363(8) 0.0338(7) -0.0030(6) 0.0205(6) -0.0012(5)
O14 0.0407(6) 0.0634(8) 0.0351(5) -0.0017(5) 0.0220(5) 0.0004(5)
C15 0.0527(11) 0.0956(16) 0.0423(9) -0.0101(10) 0.0259(8) -0.0185(9)
C16 0.0536000 0.0491(10) 0.0669(10) 0.0003(8) 0.0398(9) -0.0136(8)
O17 0.0608(8) 0.0377(7) 0.0693(8) 0.0114(6) 0.0378(7) 0.0100(6)
O18 0.0394(7) 0.0828000 0.0667(8) 0.0044(6) 0.0324(6) 0.0028(7)
C19 0.0788(15) 0.112(2) 0.0544(11) -0.0042(13) 0.0503(11) -0.0061(11)

loop_
_atom_site_label
_atom_site_fract_x
_atom_site_fract_y
_atom_site_fract_z
_atom_site_U_iso_or_equiv
C1 .3685(1) .1302(2) .4110(1) .0339(7)
C2 .4075(1) -.0155(2) .4103(1) .0384(7)
C3 .4148(1) .0090(2) .3332(1) .0517(9)
C4 .3854(1) .1830(3) .2772(1) .0497(9)
C5 .4233(1) .3542(2) .3320(1) .0514(9)
C6 .4080(1) .4372(2) .3948(1) .0450(9)
C7 .4134(1) .3002(2) .4617(1) .0355(7)
C8 .3855(1) .3252(2) .5175(1) .0429(9)
C9 .3567(1) .1310(2) .4857(1) .0396(8)
C10 .2888(1) .0904(3) .4506(1) .0501(9)
C11 .2363(1) .1625(2) .3527(1) .0444(9)
C12 .2507(1) .1889(2) .2869(1) .0385(8)
C13 .3102(1) .1723(2) .3122(1) .0362(8)
O14 .3193(1) .1965(2) .2459(1) .0464(7)
C15 .4363(1) .3450(3) .6248(1) .064(1)
C16 .3367(1) .4780(3) .4801(1) .057(1)
O17 .4334(1) -0.1343(2) .4687(1) .0560(8)
O18 .1826(1) .1898(2) .3302(1) .0631(9)
C19 .3768(1) .1699(4) .1840(1) .082(2)
H3A .463(1) .014(3) .362(2) .067(6)
H3B .393(1) -.083(4) .288(2) .087(8)
H5A .471(1) .317(3) .370(2) .062(6)
H5B .415(1) .444(3) .284(1) .055(5)
H6A .362(1) .491(3) .350(1) .050(5)
H6B .438(1) .541(3) .429(1) .060(5)
H7 .459(1) .260(3) .505(1) .051(5)
H9 .388(1) .048(3) .537(1) .051(5)
H10A .278(1) .134(2) .491(1) .052(5)
H10B .283(1) -.031(3) .444(2) .070(6)
H12 .215(1) .210(3) .223(1) .051(5)
H19A .353(2) .270(4) .147(2) .109(9)
H19B .347(1) .059(4) .142(2) .103(9)
H19C .417(1) .166(4) .194(2) .093(8)
H15A .461(1) .467(4) .647(2) .093(8)
H15B .467(1) .242(3) .649(2) .079(7)
H15C .414(1) .344(3) .651(2) .083(8)
H16A .301(1) .456(3) .410(1) .060(5)
H16B .317(1) .480(3) .514(1) .057(5)
H16C .358(1) .599(4) .495(2) .066(6)

loop_
_geom_angle_atom_site_label_1
_geom_angle_atom_site_label_2
_geom_angle_atom_site_label_3
_geom_angle
_geom_angle_publ_flag
C9 C1 C13 114.2(2) yes
C7 C1 C13 111.90(10) yes
C7 C1 C9 88.80(10) yes
C2 C1 C13 110.90(10) yes
C2 C1 C9 120.70(10) yes
C2 C1 C7 107.9(2) yes
C1 C2 O17 123.5(2) yes
C1 C2 C3 112.80(10) yes
C3 C2 O17 123.5(2) yes
C2 C3 C4 113.7(2) yes
C3 C4 C19 109.5(2) yes
C3 C4 O14 108.4(2) yes
C3 C4 C5 114.50(10) yes
O14 C4 C19 103.6(2) yes
C5 C4 C19 110.3(2) yes
C5 C4 O14 109.9(2) yes
C4 C5 C6 116.0(2) yes
C5 C6 C7 111.30(10) yes
C1 C7 C6 114.40(10) yes
C6 C7 C8 124.50(10) yes
C1 C7 C8 88.90(10) yes
C7 C8 C16 114.00(10) yes
C7 C8 C15 114.4(2) yes
C7 C8 C9 88.40(10) yes
C15 C8 C16 109.4(2) yes
C9 C8 C16 115.9(2) yes
C9 C8 C15 113.60(10) yes
C1 C9 C8 90.40(10) yes
C8 C9 C10 121.3(2) yes
C1 C9 C10 116.80(10) yes
C9 C10 C11 114.8(2) yes
C10 C11 O18 119.6(2) yes
C10 C11 C12 118.2(2) yes
C12 C11 O18 122.1(2) yes
C11 C12 C13 122.9(2) yes
C1 C13 C12 124.1(2) yes
C12 C13 O14 119.1(2) yes
C1 C13 O14 116.8(2) yes
C4 O14 C13 117.3(2) yes

loop_
_geom_bond_atom_site_label_1
_geom_bond_atom_site_label_2
_geom_bond_distance
_geom_bond_publ_flag
C1 C2 1.497(3) yes
C1 C7 1.583(2) yes
C1 C9 1.537(4) yes
C1 C13 1.498(2) yes
C2 C3 1.507(4) yes
C2 O17 1.208(2) yes
C3 C4 1.525(2) yes
C4 C5 1.542(2) yes
C4 O14 1.469(4) yes
C4 C19 1.532(3) yes
C5 C6 1.529(4) yes
C6 C7 1.506(3) yes
C7 C8 1.564(4) yes
C8 C9 1.568(2) yes
C8 C15 1.527(2) yes
C8 C16 1.529(3) yes
C9 C10 1.519(4) yes
C10 C11 1.512(2) yes
C11 C12 1.446(4) yes
C11 O18 1.227(4) yes
C12 C13 1.343(4) yes
C13 O14 1.350(4) yes
